data_7125970
loop_
_publ_author_name
'Zhan, Shun-Ze'
'Li, Jing-Hong'
'Zhang, Guo-Hui'
'Li, Ming-De'
'Sun, Shanshan'
'Zheng, Ji'
'Ning, Guo-Hong'
'Li, Mian'
'Kuang, Dai-Bin'
'Wang, Xu-Dong'
'Li, Dan'

_publ_section_title
;
 Coordination disk-type nano-Saturn complexes.
;
_journal_issue 22
_journal_name_full 'Chemical communications (Cambridge, England)'
_journal_page_first 3325
_journal_page_last 3328
_journal_paper_doi 10.1039/d0cc00532k
_journal_volume 56
_journal_year 2020
_chemical_formula_moiety 'C40 H50 Cu10 N20, 2(C30)'
_chemical_formula_sum 'C100 H50 Cu10 N20'
_chemical_formula_weight 2167.10
_space_group_crystal_system monoclinic
_space_group_IT_number 12
_space_group_name_Hall '-C 2y'
_space_group_name_H-M_alt 'C 1 2/m 1'
_atom_sites_solution_hydrogens mixed
_atom_sites_solution_primary dual
_audit_creation_date 2019-07-24
_audit_creation_method
;
Olex2 1.2
(compiled 2018.05.29 svn.r3508 for OlexSys, GUI svn.r5506)
;
_audit_update_record
;
2019-07-26 deposited with the CCDC.	2020-02-11 downloaded from the CCDC.
;
_cell_angle_alpha 90
_cell_angle_beta 91.742(2)
_cell_angle_gamma 90
_cell_formula_units_Z 2
_cell_length_a 10.3986(3)
_cell_length_b 30.8174(8)
_cell_length_c 12.2534(3)
_cell_measurement_reflns_used 6934
_cell_measurement_temperature 250.00(10)
_cell_measurement_theta_max 64.7710
_cell_measurement_theta_min 4.4400
_cell_volume 3924.88(18)
_computing_cell_refinement 'CrysAlisPro 1.171.39.28b (Rigaku OD, 2015)'
_computing_data_collection 'CrysAlisPro 1.171.39.28b (Rigaku OD, 2015)'
_computing_data_reduction 'CrysAlisPro 1.171.39.28b (Rigaku OD, 2015)'
_computing_molecular_graphics 'Olex2 (Dolomanov et al., 2009)'
_computing_publication_material 'Olex2 (Dolomanov et al., 2009)'
_computing_structure_refinement 'ShelXL (Sheldrick, 2015)'
_computing_structure_solution 'ShelXT (Sheldrick, 2015)'
_diffrn_ambient_environment N~2~
_diffrn_ambient_temperature 250.00(10)
_diffrn_detector 'CCD plate'
_diffrn_measured_fraction_theta_full 0.972
_diffrn_measured_fraction_theta_max 0.972
_diffrn_measurement_details
;
List of Runs (angles in degrees, time in seconds):

  # Type    Start    End  Width  t~exp~   \w     \q     \k     \f   Frames
#--------------------------------------------------------------------------
  1  \w    -17.00  18.00   0.50    0.50    --    0.00  38.00 -60.00   70
  2  \w     55.00  88.00   0.50    0.50    --    0.00  38.00 -60.00   66
  3  \w     -7.00  18.00   0.50    0.50    --    0.00 -19.00  30.00   50
  4  \w    -87.00 -62.00   0.50    0.50    --    0.00 -19.00  30.00   50
  5  \w     54.00 162.00   0.50    1.37    --   77.20  77.00   0.00  216
  6  \w     58.00 167.00   0.50    1.37    --   77.20  45.00 -30.00  218
  7  \w      9.00 107.00   0.50    1.37    --   77.20 -77.00  90.00  196
  8  \w     54.00 167.00   0.50    1.37    --   77.20  61.00-120.00  226
  9  \w     37.00 101.00   0.50    1.37    --   77.20 -61.00  90.00  128
 10  \w    123.00 149.00   0.50    1.37    --   77.20  30.00 120.00   52
 11  \w     22.00  48.00   0.50    1.37    --   77.20 -82.00-150.00   52
;
_diffrn_measurement_device 'four-circle diffractometer'
_diffrn_measurement_device_type 'XtaLAB AFC12 (RINC): Kappa single'
_diffrn_measurement_method '\w scans'
_diffrn_orient_matrix_type 'CrysAlisPro convention (1999,Acta A55,543-557)'
_diffrn_orient_matrix_UB_11 -0.0072676000
_diffrn_orient_matrix_UB_12 -0.0442580000
_diffrn_orient_matrix_UB_13 -0.0585186000
_diffrn_orient_matrix_UB_21 0.0880072000
_diffrn_orient_matrix_UB_22 0.0173290000
_diffrn_orient_matrix_UB_23 -0.0889799000
_diffrn_orient_matrix_UB_31 0.1189302000
_diffrn_orient_matrix_UB_32 -0.0155255000
_diffrn_orient_matrix_UB_33 0.0670145000
_diffrn_radiation_monochromator graphite
_diffrn_radiation_probe x-ray
_diffrn_radiation_type CuK\a
_diffrn_radiation_wavelength 1.54184
_diffrn_reflns_av_R_equivalents 0.0270
_diffrn_reflns_av_unetI/netI 0.0233
_diffrn_reflns_Laue_measured_fraction_full 0.972
_diffrn_reflns_Laue_measured_fraction_max 0.972
_diffrn_reflns_limit_h_max 12
_diffrn_reflns_limit_h_min -10
_diffrn_reflns_limit_k_max 35
_diffrn_reflns_limit_k_min -31
_diffrn_reflns_limit_l_max 14
_diffrn_reflns_limit_l_min -14
_diffrn_reflns_number 9946
_diffrn_reflns_point_group_measured_fraction_full 0.972
_diffrn_reflns_point_group_measured_fraction_max 0.972
_diffrn_reflns_theta_full 65.225
_diffrn_reflns_theta_max 65.225
_diffrn_reflns_theta_min 3.609
_diffrn_source 'fine-focus sealed X-ray tube'
_diffrn_source_type 'Enhance (Cu) X-ray Source'
_exptl_absorpt_coefficient_mu 3.423
_exptl_absorpt_correction_T_max 1.00000
_exptl_absorpt_correction_T_min 0.59711
_exptl_absorpt_correction_type multi-scan
_exptl_absorpt_process_details
;
CrysAlisPro 1.171.39.28b (Rigaku Oxford Diffraction, 2015)
Empirical absorption correction using spherical harmonics,
 implemented in SCALE3 ABSPACK scaling algorithm.
;
_exptl_crystal_colour black
_exptl_crystal_colour_primary black
_exptl_crystal_density_diffrn 1.834
_exptl_crystal_description block
_exptl_crystal_F_000 2160
_exptl_crystal_size_max 0.2
_exptl_crystal_size_mid 0.1
_exptl_crystal_size_min 0.08
_refine_diff_density_max 1.024
_refine_diff_density_min -0.404
_refine_diff_density_rms 0.070
_refine_ls_extinction_method none
_refine_ls_goodness_of_fit_ref 1.084
_refine_ls_hydrogen_treatment constr
_refine_ls_matrix_type full
_refine_ls_number_parameters 433
_refine_ls_number_reflns 3338
_refine_ls_number_restraints 2358
_refine_ls_restrained_S_all 0.882
_refine_ls_R_factor_all 0.0472
_refine_ls_R_factor_gt 0.0447
_refine_ls_shift/su_max 0.001
_refine_ls_shift/su_mean 0.000
_refine_ls_structure_factor_coef Fsqd
_refine_ls_weighting_details 'w=1/[\s^2^(Fo^2^)+(0.0830P)^2^+4.1312P] where P=(Fo^2^+2Fc^2^)/3'
_refine_ls_weighting_scheme calc
_refine_ls_wR_factor_gt 0.1301
_refine_ls_wR_factor_ref 0.1323
_reflns_Friedel_coverage 0.000
_reflns_number_gt 3031
_reflns_number_total 3338
_reflns_threshold_expression 'I > 2\s(I)'
_cod_data_source_file d0cc00532k2.cif
_cod_data_source_block C60-Saturn-250K
_cod_depositor_comments 'Adding full bibliography for 7125968--7125975.cif.'
_cod_original_sg_symbol_H-M 'C 2/m'
_cod_database_code 7125970
_shelx_shelxl_version_number 2018/3
_chemical_oxdiff_formula 'C H N Cu'
_shelx_space_group_comment
;
The symmetry employed for this shelxl refinement is uniquely defined
by the following loop, which should always be used as a source of
symmetry information in preference to the above space-group names.
They are only intended as comments.
;
_reflns_odcompleteness_completeness 99.81
_reflns_odcompleteness_iscentric 1
_reflns_odcompleteness_theta 61.08
_olex2_refinement_description
;
1. Fixed Uiso
 At 1.2 times of:
  All C(H) groups
 At 1.5 times of:
  All C(H,H,H) groups
2. Restrained distances
 C34-C33 \\sim C36-C35 \\sim C38-C37 \\sim C40-C39 \\sim C43-C42 \\sim C45-C46
\\sim C47-C59 \\sim C48-C49
 \\sim C52-C51 \\sim C53-C61 \\sim C55-C54 \\sim C56-C57 \\sim C58-C44 \\sim
C60-C50
 with sigma of 0.02
 C32-C49 \\sim C32-C33 \\sim C35-C34 \\sim C36-C37 \\sim C39-C38 \\sim C40-C41
\\sim C41-C42 \\sim C43-C44
 \\sim C45-C44 \\sim C46-C47 \\sim C47-C48 \\sim C49-C50 \\sim C51-C50 \\sim
C51-C33 \\sim C52-C36 \\sim C53-
 C52 \\sim C54-C53 \\sim C54-C37 \\sim C55-C40 \\sim C56-C55 \\sim C56-C42
\\sim C58-C59 \\sim C58-C57 ~
 C60-C61 \\sim C60-C59 \\sim C61-C57
 with sigma of 0.02
 C33-C49 \\sim C40-C42 \\sim C52-C54 \\sim C57-C60 \\sim C33-C50 \\sim C36-C54
\\sim C37-C52 \\sim C40-C56
 \\sim C42-C55 \\sim C49-C51 \\sim C57-C59 \\sim C58-C60 \\sim C32-C50 \\sim
C32-C51 \\sim C36-C53 \\sim C37-
 C53 \\sim C41-C55 \\sim C41-C56 \\sim C43-C45 \\sim C46-C48 \\sim C58-C61
\\sim C59-C61
 with sigma of 0.04
 C32-C48 \\sim C32-C34 \\sim C33-C35 \\sim C33-C52 \\sim C35-C52 \\sim C38-C54
\\sim C38-C40 \\sim C39-C41
 \\sim C40-C54 \\sim C41-C43 \\sim C42-C57 \\sim C42-C44 \\sim C44-C57 \\sim
C45-C58 \\sim C46-C59 \\sim C47-
 C49 \\sim C47-C60 \\sim C49-C60 \\sim C50-C61 \\sim C51-C53 \\sim C53-C55
\\sim C56-C61 \\sim C35-C37 ~
 C36-C38 \\sim C44-C46 \\sim C44-C59 \\sim C45-C47 \\sim C47-C58 \\sim C50-C52
\\sim C51-C60 \\sim C52-C61
 \\sim C53-C57 \\sim C53-C60 \\sim C54-C56 \\sim C54-C61 \\sim C55-C57 \\sim
C34-C36 \\sim C34-C51 \\sim C36-
 C51 \\sim C37-C39 \\sim C37-C55 \\sim C39-C55 \\sim C43-C56 \\sim C43-C58
\\sim C48-C50 \\sim C48-C59 ~
 C50-C59 \\sim C56-C58
 with sigma of 0.04
3. Restrained planarity
 C32, C49, C50, C51
 with sigma of 0.1
 C33, C34, C51, C52
 with sigma of 0.1
 C33, C49, C50, C51
 with sigma of 0.1
 C35, C36, C51, C52
 with sigma of 0.1
 C37, C52, C53, C54
 with sigma of 0.1
 C40, C41, C55, C56
 with sigma of 0.1
 C40, C41, C42, C55
 with sigma of 0.1
 C42, C43, C56, C57
 with sigma of 0.1
 C42, C43, C44, C58
 with sigma of 0.1
 C47, C48, C49, C59
 with sigma of 0.1
 C47, C48, C49, C50
 with sigma of 0.1
 C50, C53, C60, C61
 with sigma of 0.1
 C51, C52, C53, C61
 with sigma of 0.1
4. Uiso/Uaniso restraints and constraints
C32 \\sim C33 \\sim C34 \\sim C35 \\sim C36 \\sim C37 \\sim C38 \\sim C39 \\sim
C40 \\sim C41 \\sim C42 \\sim C43 \\sim C44 \\sim C45 \\sim C46 \\sim C47 \\sim
C48 \\sim C49 \\sim C50 \\sim C51 \\sim C52 \\sim C53 \\sim C54 \\sim C55 \\sim
C56 \\sim C57 \\sim C58 \\sim C59 \\sim C60 \\sim C61: within 2A with sigma of
0.04 and sigma for terminal atoms of 0.08
5. Rigid body (RIGU) restrains
 C32, C33, C34, C35, C36, C37, C38, C39, C40, C41, C42, C43, C44, C45, C46,
 C47, C48, C49, C50, C51, C52, C53, C54, C55, C56, C57, C58, C59, C60, C61
 with sigma for 1-2 distances of 0.004 and sigma for 1-3 distances of 0.004
6. Others
 Fixed Sof: H00l(0.5) H00m(0.5) H00n(0.5) C32(0.5) C33(0.5) C34(0.5) C35(0.5)
 C36(0.5) C37(0.5) C38(0.5) C39(0.5) C40(0.5) C41(0.5) C42(0.5) C43(0.5)
 C44(0.5) C45(0.5) C46(0.5) C47(0.5) C48(0.5) C49(0.5) C50(0.5) C51(0.5)
 C52(0.5) C53(0.5) C54(0.5) C55(0.5) C56(0.5) C57(0.5) C58(0.5) C59(0.5)
 C60(0.5) C61(0.5)
7.a Riding coordinates:
 C00H(H00a,H00b,H00h)
7.b Aromatic/amide H refined with riding coordinates:
 C00C(H00C), C00D(H00D), C00E(H00E), C00F(H00F), C00G(H00G)
7.c Idealised Me refined as rotating group:
 C00M(H00i,H00j,H00k), C00N(H00l,H00m,H00n)
;
_olex2_submission_special_instructions 'No special instructions were received'
_oxdiff_exptl_absorpt_empirical_details
;
Empirical correction (ABSPACK) includes:
- Absorption correction using spherical harmonics
- Frame scaling
;
_oxdiff_exptl_absorpt_empirical_full_max 1.928
_oxdiff_exptl_absorpt_empirical_full_min 0.577

loop_
_space_group_symop_operation_xyz
'x, y, z'
'-x, y, -z'
'x+1/2, y+1/2, z'
'-x+1/2, y+1/2, -z'
'-x, -y, -z'
'x, -y, z'
'-x+1/2, -y+1/2, -z'
'x+1/2, -y+1/2, z'

loop_
_atom_site_label
_atom_site_type_symbol
_atom_site_fract_x
_atom_site_fract_y
_atom_site_fract_z
_atom_site_U_iso_or_equiv
_atom_site_adp_type
_atom_site_occupancy
_atom_site_site_symmetry_order
_atom_site_calc_flag
_atom_site_refinement_flags_posn
_atom_site_refinement_flags_adp
_atom_site_refinement_flags_occupancy
_atom_site_disorder_assembly
_atom_site_disorder_group
Cu01 Cu 0.28517(7) 0.500000 0.04563(5) 0.0576(2) Uani 1 2 d S T P . .
Cu02 Cu 0.42794(5) 0.67792(2) 0.11488(4) 0.0649(2) Uani 1 1 d . . . . .
Cu03 Cu 0.80324(5) 0.78604(2) 0.33023(4) 0.0687(2) Uani 1 1 d . . . . .
N004 N 0.2827(2) 0.56000(9) 0.0444(2) 0.0537(6) Uani 1 1 d . . . . .
N005 N 0.3342(3) 0.62901(9) 0.0753(2) 0.0600(7) Uani 1 1 d . . . . .
N006 N 0.5222(3) 0.72635(10) 0.1568(2) 0.0618(7) Uani 1 1 d . . . . .
N007 N 0.9270(3) 0.80333(10) 0.4323(2) 0.0606(7) Uani 1 1 d . . . . .
N008 N 0.6666(3) 0.76832(10) 0.2402(2) 0.0639(7) Uani 1 1 d . . . . .
C009 C 0.3673(3) 0.58765(11) 0.0933(2) 0.0534(7) Uani 1 1 d . . . . .
C00A C 1.000000 0.77930(16) 0.500000 0.0590(11) Uani 1 2 d S T P . .
C00B C 0.6301(3) 0.72769(12) 0.2191(3) 0.0596(8) Uani 1 1 d . . . . .
C00C C 0.1908(3) 0.58581(12) -0.0048(3) 0.0606(8) Uani 1 1 d . . . . .
H00C H 0.118567 0.576002 -0.044018 0.073 Uiso 1 1 calc R . . . .
C00D C 0.2217(4) 0.62739(12) 0.0128(3) 0.0665(9) Uani 1 1 d . . . . .
H00D H 0.175095 0.651256 -0.012792 0.080 Uiso 1 1 calc R . . . .
C00E C 0.9558(3) 0.84569(11) 0.4586(3) 0.0640(8) Uani 1 1 d . . . . .
H00E H 0.920257 0.870157 0.425061 0.077 Uiso 1 1 calc R . . . .
C00F C 0.4889(4) 0.76850(12) 0.1382(3) 0.0659(9) Uani 1 1 d . . . . .
H00F H 0.417221 0.777883 0.097602 0.079 Uiso 1 1 calc R . . . .
C00G C 0.5765(4) 0.79429(13) 0.1881(3) 0.0695(9) Uani 1 1 d . . . . .
H00G H 0.576195 0.824466 0.187624 0.083 Uiso 1 1 calc R . . . .
C00H C 0.4826(3) 0.57409(13) 0.1597(3) 0.0671(9) Uani 1 1 d . . . . .
H00A H 0.468646 0.579872 0.235372 0.101 Uiso 1 1 d R . . . .
H00B H 0.556326 0.590052 0.136732 0.101 Uiso 1 1 d R . . . .
H00H H 0.497196 0.543612 0.149722 0.101 Uiso 1 1 d R . . . .
C00M C 0.6972(4) 0.68867(14) 0.2631(4) 0.0744(10) Uani 1 1 d . . . . .
H00I H 0.670548 0.683265 0.336157 0.112 Uiso 1 1 calc GR . . . .
H00J H 0.788486 0.693424 0.263653 0.112 Uiso 1 1 calc GR . . . .
H00K H 0.676103 0.664086 0.217897 0.112 Uiso 1 1 calc GR . . . .
C00N C 1.000000 0.73086(18) 0.500000 0.0811(16) Uani 1 2 d S T P . .
H00L H 0.939697 0.720474 0.551732 0.122 Uiso 0.5 1 calc GR . . A -1
H00M H 1.084557 0.720474 0.519836 0.122 Uiso 0.5 1 calc GR . . A -1
H00N H 0.975746 0.720474 0.428432 0.122 Uiso 0.5 1 calc GR . . A -1
C32 C 0.8592(10) 0.4498(3) 0.2681(6) 0.083(2) Uani 0.5 1 d D U . B -1
C33 C 0.8763(8) 0.4938(3) 0.2296(5) 0.080(2) Uani 0.5 1 d D U . B -1
C34 C 0.9972(8) 0.5102(2) 0.2137(5) 0.075(2) Uani 0.5 1 d D U . B -1
C35 C 1.0332(9) 0.5539(3) 0.2481(8) 0.067(2) Uani 0.5 1 d D U . B -1
C36 C 0.9433(10) 0.5797(5) 0.2967(12) 0.063(3) Uani 0.5 1 d D U . B -1
C37 C 0.9791(12) 0.6058(6) 0.3927(13) 0.064(4) Uani 0.5 1 d D U . B -1
C38 C 1.1047(14) 0.6044(8) 0.4326(13) 0.075(4) Uani 0.5 1 d D U . B -1
C39 C 1.1300(16) 0.6051(8) 0.5490(13) 0.079(4) Uani 0.5 1 d D U . B -1
C40 C 1.0286(16) 0.6048(6) 0.6186(13) 0.077(4) Uani 0.5 1 d D U . B -1
C41 C 1.0364(13) 0.5760(5) 0.7129(13) 0.080(4) Uani 0.5 1 d D U . B -1
C42 C 0.9089(12) 0.5592(3) 0.7296(7) 0.077(3) Uani 0.5 1 d D U . B -1
C43 C 0.8922(9) 0.5173(2) 0.7657(5) 0.083(2) Uani 0.5 1 d D U . B -1
C44 C 0.7894(7) 0.4910(3) 0.7173(5) 0.079(2) Uani 0.5 1 d D U . B -1
C45 C 0.8356(8) 0.4467(3) 0.7087(8) 0.071(2) Uani 0.5 1 d D U . B -1
C46 C 0.8009(13) 0.4214(4) 0.6190(10) 0.076(3) Uani 0.5 1 d D U . B -1
C47 C 0.7168(10) 0.4400(3) 0.5348(9) 0.085(3) Uani 0.5 1 d D U . B -1
C48 C 0.7602(14) 0.4229(4) 0.4313(9) 0.082(4) Uani 0.5 1 d D U . B -1
C49 C 0.7540(8) 0.4496(3) 0.3406(7) 0.084(2) Uani 0.5 1 d D U . B -1
C50 C 0.7042(6) 0.4936(3) 0.3503(6) 0.083(2) Uani 0.5 1 d D U . B -1
C51 C 0.7831(7) 0.5211(2) 0.2806(6) 0.0758(18) Uani 0.5 1 d D U . B -1
C52 C 0.8156(8) 0.5626(3) 0.3116(7) 0.0666(18) Uani 0.5 1 d D U . B -1
C53 C 0.7718(12) 0.5786(4) 0.4162(8) 0.071(3) Uani 0.5 1 d D U . B -1
C54 C 0.8723(13) 0.6051(6) 0.4665(11) 0.068(3) Uani 0.5 1 d D U . B -1
C55 C 0.8966(15) 0.6054(6) 0.5774(12) 0.073(4) Uani 0.5 1 d D U . B -1
C56 C 0.8225(12) 0.5767(4) 0.6450(9) 0.075(3) Uani 0.5 1 d D U . B -1
C57 C 0.7258(8) 0.5517(3) 0.5992(7) 0.083(2) Uani 0.5 1 d D U . B -1
C58 C 0.7083(6) 0.5077(3) 0.6373(6) 0.087(2) Uani 0.5 1 d D U . B -1
C59 C 0.6715(6) 0.4809(3) 0.5440(7) 0.085(2) Uani 0.5 1 d D U . B -1
C60 C 0.6649(6) 0.5088(3) 0.4483(7) 0.089(2) Uani 0.5 1 d D U . B -1
C61 C 0.6976(9) 0.5521(3) 0.4815(7) 0.082(2) Uani 0.5 1 d D U . B -1

loop_
_atom_site_aniso_label
_atom_site_aniso_U_11
_atom_site_aniso_U_22
_atom_site_aniso_U_33
_atom_site_aniso_U_23
_atom_site_aniso_U_13
_atom_site_aniso_U_12
Cu01 0.0616(4) 0.0585(4) 0.0532(4) 0.000 0.0065(3) 0.000
Cu02 0.0652(4) 0.0625(4) 0.0665(4) -0.0014(2) -0.0060(3) -0.0047(2)
Cu03 0.0570(3) 0.0792(4) 0.0697(4) -0.0076(2) -0.0008(3) -0.0065(2)
N004 0.0526(14) 0.0638(16) 0.0449(13) 0.0009(11) 0.0062(11) 0.0011(12)
N005 0.0613(16) 0.0580(16) 0.0603(16) -0.0026(12) -0.0034(13) 0.0011(13)
N006 0.0636(17) 0.0655(17) 0.0562(15) 0.0007(13) 0.0006(13) -0.0065(13)
N007 0.0533(15) 0.0631(17) 0.0654(16) -0.0025(13) 0.0013(12) 0.0007(13)
N008 0.0585(16) 0.0707(19) 0.0624(16) -0.0026(14) 0.0019(13) -0.0044(14)
C009 0.0496(16) 0.0629(19) 0.0479(16) 0.0007(14) 0.0055(13) -0.0031(14)
C00A 0.053(2) 0.060(3) 0.064(3) 0.000 0.013(2) 0.000
C00B 0.0539(18) 0.068(2) 0.0568(18) 0.0004(15) 0.0066(15) -0.0037(16)
C00C 0.0582(18) 0.071(2) 0.0521(17) -0.0002(15) -0.0059(14) 0.0004(16)
C00D 0.069(2) 0.071(2) 0.0584(19) -0.0011(16) -0.0128(16) 0.0122(17)
C00E 0.061(2) 0.0560(19) 0.075(2) 0.0024(16) 0.0016(15) 0.0047(15)
C00F 0.070(2) 0.068(2) 0.0591(19) 0.0046(16) -0.0075(16) 0.0010(18)
C00G 0.079(2) 0.062(2) 0.068(2) 0.0013(17) 0.0017(18) -0.0068(18)
C00H 0.0538(18) 0.078(2) 0.069(2) 0.0095(18) -0.0005(16) 0.0046(17)
C00M 0.059(2) 0.077(2) 0.087(3) 0.006(2) -0.0019(18) 0.0036(18)
C00N 0.092(4) 0.062(3) 0.090(4) 0.000 0.013(3) 0.000
C32 0.113(7) 0.083(5) 0.051(5) -0.019(4) -0.035(4) -0.011(5)
C33 0.110(4) 0.088(6) 0.041(3) -0.007(4) -0.031(3) 0.001(5)
C34 0.112(5) 0.085(7) 0.029(2) 0.007(3) 0.000(3) 0.012(4)
C35 0.078(6) 0.081(5) 0.042(4) 0.018(3) -0.005(4) 0.007(4)
C36 0.070(4) 0.069(6) 0.050(6) 0.018(5) -0.010(4) 0.012(4)
C37 0.073(6) 0.049(8) 0.069(6) 0.013(6) -0.003(4) 0.000(5)
C38 0.082(7) 0.064(11) 0.077(7) 0.015(7) -0.013(5) -0.023(7)
C39 0.104(8) 0.056(9) 0.075(7) -0.002(6) -0.020(5) -0.024(7)
C40 0.119(8) 0.050(9) 0.062(6) -0.024(5) -0.012(5) -0.007(7)
C41 0.123(8) 0.066(7) 0.051(6) -0.020(5) -0.007(6) 0.005(6)
C42 0.114(8) 0.076(5) 0.043(5) -0.015(4) 0.015(6) 0.022(6)
C43 0.123(6) 0.084(4) 0.044(4) 0.001(3) 0.032(4) 0.023(4)
C44 0.080(4) 0.101(7) 0.059(3) 0.020(4) 0.039(3) 0.015(4)
C45 0.057(5) 0.093(5) 0.063(5) 0.028(4) 0.021(4) -0.008(4)
C46 0.055(5) 0.081(7) 0.092(7) 0.020(5) 0.008(5) -0.017(5)
C47 0.050(5) 0.103(5) 0.102(6) 0.020(6) -0.006(6) -0.027(4)
C48 0.064(8) 0.077(8) 0.104(6) 0.008(5) -0.026(6) -0.027(6)
C49 0.074(6) 0.093(5) 0.082(5) 0.002(4) -0.041(4) -0.026(4)
C50 0.054(3) 0.099(6) 0.093(4) 0.015(5) -0.043(3) -0.011(4)
C51 0.072(4) 0.089(4) 0.064(4) 0.008(3) -0.041(3) 0.006(3)
C52 0.055(4) 0.079(5) 0.064(5) 0.021(4) -0.020(4) 0.012(4)
C53 0.056(6) 0.070(7) 0.087(5) 0.018(5) -0.007(5) 0.029(5)
C54 0.088(7) 0.049(8) 0.068(6) 0.010(5) 0.009(5) 0.025(6)
C55 0.110(8) 0.045(8) 0.066(6) -0.012(5) 0.013(5) 0.017(7)
C56 0.101(7) 0.067(6) 0.060(5) -0.002(4) 0.031(4) 0.033(5)
C57 0.059(5) 0.096(5) 0.097(5) 0.008(4) 0.032(4) 0.036(4)
C58 0.056(3) 0.111(7) 0.097(4) 0.022(4) 0.039(3) 0.022(4)
C59 0.030(3) 0.114(5) 0.112(5) 0.026(4) 0.009(3) -0.005(3)
C60 0.033(3) 0.116(7) 0.116(4) 0.022(4) -0.015(3) 0.004(4)
C61 0.044(4) 0.101(6) 0.099(6) 0.024(5) 0.002(4) 0.030(4)

loop_
_atom_type_symbol
_atom_type_description
_atom_type_scat_dispersion_real
_atom_type_scat_dispersion_imag
_atom_type_scat_source
C C 0.0181 0.0091 'International Tables Vol C Tables 4.2.6.8 and 6.1.1.4'
H H 0.0000 0.0000 'International Tables Vol C Tables 4.2.6.8 and 6.1.1.4'
Cu Cu -1.9646 0.5888 'International Tables Vol C Tables 4.2.6.8 and 6.1.1.4'
N N 0.0311 0.0180 'International Tables Vol C Tables 4.2.6.8 and 6.1.1.4'

loop_
_geom_angle_atom_site_label_1
_geom_angle_atom_site_label_2
_geom_angle_atom_site_label_3
_geom_angle
_geom_angle_site_symmetry_1
N004 Cu01 N004 178.19(17) 6_565
N006 Cu02 N005 178.99(13) .
N007 Cu03 N008 173.75(13) .
C009 N004 Cu01 128.2(2) .
C009 N004 C00C 105.4(3) .
C00C N004 Cu01 126.4(2) .
C009 N005 Cu02 127.0(2) .
C009 N005 C00D 105.5(3) .
C00D N005 Cu02 127.3(2) .
C00B N006 Cu02 127.7(3) .
C00B N006 C00F 105.7(3) .
C00F N006 Cu02 126.4(3) .
C00A N007 Cu03 129.3(3) .
C00A N007 C00E 105.4(3) .
C00E N007 Cu03 125.1(3) .
C00B N008 Cu03 127.0(3) .
C00B N008 C00G 105.7(3) .
C00G N008 Cu03 127.2(3) .
N004 C009 C00H 124.6(3) .
N005 C009 N004 111.6(3) .
N005 C009 C00H 123.8(3) .
N007 C00A N007 112.4(4) 2_756
N007 C00A C00N 123.8(2) .
N007 C00A C00N 123.8(2) 2_756
N006 C00B C00M 124.0(3) .
N008 C00B N006 111.7(3) .
N008 C00B C00M 124.3(3) .
C00D C00C N004 108.9(3) .
C00C C00D N005 108.6(3) .
C00E C00E N007 108.3(2) 2_756
C00G C00F N006 108.9(3) .
C00F C00G N008 108.1(3) .
C49 C32 C33 108.1(7) .
C34 C33 C32 120.8(8) .
C34 C33 C51 118.4(8) .
C51 C33 C32 108.4(7) .
C33 C34 C35 121.8(8) .
C36 C35 C34 119.2(9) .
C35 C36 C37 120.4(9) .
C35 C36 C52 118.8(10) .
C52 C36 C37 108.2(8) .
C38 C37 C36 118.7(10) .
C38 C37 C54 120.7(10) .
C54 C37 C36 108.1(9) .
C37 C38 C39 119.4(10) .
C40 C39 C38 119.5(11) .
C39 C40 C41 118.1(13) .
C39 C40 C55 121.3(10) .
C55 C40 C41 108.3(10) .
C42 C41 C40 107.5(10) .
C41 C42 C56 108.4(8) .
C43 C42 C41 120.4(10) .
C43 C42 C56 119.7(9) .
C42 C43 C44 119.3(8) .
C45 C44 C43 108.2(6) .
C58 C44 C43 120.7(7) .
C58 C44 C45 119.9(7) .
C46 C45 C44 120.5(8) .
C45 C46 C47 118.5(10) .
C46 C47 C48 106.3(9) .
C59 C47 C46 120.9(9) .
C59 C47 C48 121.8(9) .
C49 C48 C47 118.4(10) .
C32 C49 C50 109.1(7) .
C48 C49 C32 119.0(9) .
C48 C49 C50 119.7(9) .
C49 C50 C51 106.4(6) .
C60 C50 C49 120.7(7) .
C60 C50 C51 120.0(8) .
C33 C51 C50 108.0(7) .
C52 C51 C33 120.1(8) .
C52 C51 C50 120.9(8) .
C36 C52 C53 107.5(8) .
C51 C52 C36 121.7(8) .
C51 C52 C53 118.4(8) .
C54 C53 C52 108.9(9) .
C61 C53 C52 120.0(9) .
C61 C53 C54 119.4(9) .
C53 C54 C37 107.4(9) .
C55 C54 C37 119.6(9) .
C55 C54 C53 122.2(12) .
C40 C55 C56 107.9(10) .
C54 C55 C40 119.3(10) .
C54 C55 C56 118.4(13) .
C55 C56 C42 107.8(9) .
C57 C56 C42 120.7(9) .
C57 C56 C55 120.3(10) .
C56 C57 C58 119.5(8) .
C56 C57 C61 121.3(8) .
C58 C57 C61 107.6(7) .
C44 C58 C57 120.1(7) .
C44 C58 C59 119.3(7) .
C57 C58 C59 108.2(6) .
C47 C59 C58 120.8(8) .
C47 C59 C60 119.5(8) .
C58 C59 C60 107.6(7) .
C50 C60 C59 119.8(8) .
C50 C60 C61 119.8(8) .
C61 C60 C59 108.4(6) .
C53 C61 C57 118.3(8) .
C53 C61 C60 120.8(8) .
C60 C61 C57 108.1(7) .

loop_
_geom_bond_atom_site_label_1
_geom_bond_atom_site_label_2
_geom_bond_distance
_geom_bond_site_symmetry_2
Cu01 N004 1.849(3) 6_565
Cu01 N004 1.849(3) .
Cu02 N005 1.852(3) .
Cu02 N006 1.850(3) .
Cu03 N007 1.846(3) .
Cu03 N008 1.854(3) .
N004 C009 1.351(4) .
N004 C00C 1.369(4) .
N005 C009 1.337(4) .
N005 C00D 1.380(4) .
N006 C00B 1.338(4) .
N006 C00F 1.362(5) .
N007 C00A 1.332(4) .
N007 C00E 1.375(5) .
N008 C00B 1.332(5) .
N008 C00G 1.375(5) .
C009 C00H 1.488(5) .
C00A C00N 1.493(7) .
C00B C00M 1.483(5) .
C00C C00D 1.337(5) .
C00E C00E 1.348(7) 2_756
C00F C00G 1.342(5) .
C32 C33 1.446(11) .
C32 C49 1.430(11) .
C33 C34 1.375(10) .
C33 C51 1.442(9) .
C34 C35 1.458(10) .
C35 C36 1.377(11) .
C36 C37 1.464(10) .
C36 C52 1.445(12) .
C37 C38 1.382(11) .
C37 C54 1.454(11) .
C38 C39 1.443(12) .
C39 C40 1.377(12) .
C40 C41 1.457(11) .
C40 C55 1.448(12) .
C41 C42 1.443(12) .
C42 C43 1.379(10) .
C42 C56 1.455(11) .
C43 C44 1.454(9) .
C44 C45 1.451(10) .
C44 C58 1.374(9) .
C45 C46 1.388(11) .
C46 C47 1.450(11) .
C47 C48 1.458(12) .
C47 C59 1.352(11) .
C48 C49 1.383(11) .
C49 C50 1.457(11) .
C50 C51 1.471(9) .
C50 C60 1.363(10) .
C51 C52 1.372(10) .
C52 C53 1.459(11) .
C53 C54 1.450(13) .
C53 C61 1.393(11) .
C54 C55 1.374(11) .
C55 C56 1.450(12) .
C56 C57 1.374(11) .
C57 C58 1.446(11) .
C57 C61 1.462(10) .
C58 C59 1.452(10) .
C59 C60 1.455(9) .
C60 C61 1.432(11) .
